data_7219130
loop_
_publ_author_name
'Hern\'andez-Paredes, Javier'
'Olvera-Tapia, Ana L.'
'Arenas-Garc\'ia, Jenniffer I.'
'H\"opfl, Herbert'
'Morales-Rojas, Hugo'
'Herrera-Ruiz, Dea'
'Gonzaga-Morales, Ana I.'
'Rodr\'iguez-Fragoso, Lourdes'

_publ_section_title
;
 On molecular complexes derived from amino acids and nicotinamides in
 combination with boronic acids
;
_journal_issue 28
_journal_name_full CrystEngComm
_journal_page_first 5166
_journal_paper_doi 10.1039/C4CE01934B
_journal_volume 17
_journal_year 2015
_chemical_formula_moiety 'C6 H6 B I O2, C6 H6 N2 O'
_chemical_formula_sum 'C12 H12 B I N2 O3'
_chemical_formula_weight 369.95
_chemical_name_systematic
;
 ?
;
_space_group_IT_number 29
_symmetry_cell_setting orthorhombic
_symmetry_space_group_name_Hall 'P 2c -2ac'
_symmetry_space_group_name_H-M 'P c a 21'
_atom_sites_solution_hydrogens geom
_atom_sites_solution_primary direct
_atom_sites_solution_secondary difmap
_audit_creation_method SHELXL-97
_audit_update_record
;
2014-11-18 deposited with the CCDC.
2014-12-17 downloaded from the CCDC.
;
_cell_angle_alpha 90.00
_cell_angle_beta 90.00
_cell_angle_gamma 90.00
_cell_formula_units_Z 4
_cell_length_a 34.686(8)
_cell_length_b 4.0087(9)
_cell_length_c 10.092(2)
_cell_measurement_reflns_used 4976
_cell_measurement_temperature 100(2)
_cell_measurement_theta_max 27.79
_cell_measurement_theta_min 2.33
_cell_volume 1403.2(5)
_computing_cell_refinement 'Bruker SAINT'
_computing_data_collection 'Bruker SMART'
_computing_data_reduction 'Bruker SAINT'
_computing_molecular_graphics 'Bruker SHELXTL'
_computing_publication_material 'Bruker SHELXTL'
_computing_structure_refinement 'SHELXL-97 (Sheldrick, 1997)'
_computing_structure_solution 'SHELXS-97 (Sheldrick, 1990)'
_diffrn_ambient_temperature 100(2)
_diffrn_measured_fraction_theta_full 0.993
_diffrn_measured_fraction_theta_max 0.993
_diffrn_measurement_device_type 'CCD area detector'
_diffrn_measurement_method 'phi and omega scans'
_diffrn_radiation_monochromator graphite
_diffrn_radiation_source 'fine-focus sealed tube'
_diffrn_radiation_type MoK\a
_diffrn_radiation_wavelength 0.71073
_diffrn_reflns_av_R_equivalents 0.0551
_diffrn_reflns_av_sigmaI/netI 0.0544
_diffrn_reflns_limit_h_max 36
_diffrn_reflns_limit_h_min -41
_diffrn_reflns_limit_k_max 4
_diffrn_reflns_limit_k_min -4
_diffrn_reflns_limit_l_max 11
_diffrn_reflns_limit_l_min -11
_diffrn_reflns_number 8977
_diffrn_reflns_theta_full 25.00
_diffrn_reflns_theta_max 25.00
_diffrn_reflns_theta_min 2.33
_exptl_absorpt_coefficient_mu 2.286
_exptl_absorpt_correction_T_max 0.814
_exptl_absorpt_correction_T_min 0.651
_exptl_absorpt_correction_type multi-scan
_exptl_absorpt_process_details SADABS
_exptl_crystal_colour colorless
_exptl_crystal_density_diffrn 1.751
_exptl_crystal_density_method 'not measured'
_exptl_crystal_description 'rectangular prism'
_exptl_crystal_F_000 720
_exptl_crystal_size_max 0.21
_exptl_crystal_size_mid 0.19
_exptl_crystal_size_min 0.09
_refine_diff_density_max 1.001
_refine_diff_density_min -2.226
_refine_diff_density_rms 0.158
_refine_ls_abs_structure_details 'Flack H D (1983), Acta Cryst. A39, 876-881'
_refine_ls_abs_structure_Flack 0.08(5)
_refine_ls_extinction_method none
_refine_ls_goodness_of_fit_ref 1.163
_refine_ls_hydrogen_treatment mixed
_refine_ls_matrix_type full
_refine_ls_number_parameters 184
_refine_ls_number_reflns 2439
_refine_ls_number_restraints 270
_refine_ls_restrained_S_all 1.117
_refine_ls_R_factor_all 0.0598
_refine_ls_R_factor_gt 0.0531
_refine_ls_shift/su_max 0.001
_refine_ls_shift/su_mean 0.000
_refine_ls_structure_factor_coef Fsqd
_refine_ls_weighting_details 'calc w=1/[\s^2^(Fo^2^)+(0.0584P)^2^+1.2096P] where P=(Fo^2^+2Fc^2^)/3'
_refine_ls_weighting_scheme calc
_refine_ls_wR_factor_gt 0.1108
_refine_ls_wR_factor_ref 0.1135
_reflns_number_gt 2230
_reflns_number_total 2439
_reflns_threshold_expression >2sigma(I)
_cod_data_source_file c4ce01934b2.cif
_cod_data_source_block poli3x
_cod_depositor_comments
;
The following automatic conversions were performed:

'_symmetry_cell_setting' value 'Orthorhombic' changed to
'orthorhombic' according to
/usr/data/users/saulius/crontab/automatic-downloads/rss-feeds/RSC/lib/dictionaries/cif_core.dic
dictionary named 'cif_core.dic' version 2.4.2 from 2011-04-26.

Automatic conversion script
Id: cif_fix_values 2935 2014-11-11 08:27:57Z andrius 

 Adding full bibliography for 7219125--7219132.cif.
;
_cod_original_sg_symbol_H-M Pca2(1)
_cod_database_code 7219130

loop_
_symmetry_equiv_pos_as_xyz
'x, y, z'
'-x, -y, z+1/2'
'x+1/2, -y, z'
'-x+1/2, y, z+1/2'

loop_
_atom_site_label
_atom_site_type_symbol
_atom_site_fract_x
_atom_site_fract_y
_atom_site_fract_z
_atom_site_U_iso_or_equiv
_atom_site_adp_type
_atom_site_occupancy
_atom_site_symmetry_multiplicity
_atom_site_calc_flag
_atom_site_refinement_flags
I1 I 0.458910(12) 0.09400(10) 0.8599(5) 0.01825(17) Uani 1 1 d U
B1 B 0.6394(2) 0.5224(19) 0.8731(14) 0.0125(16) Uani 1 1 d U
N1 N 0.6566(2) 0.2683(19) 0.5082(9) 0.0163(14) Uani 1 1 d U
N2 N 0.7584(2) -0.272(2) 0.2599(3) 0.0120(16) Uani 1 1 d DU
H2A H 0.7829(5) -0.31(2) 0.259(9) 0.018 Uiso 1 1 d D
H2B H 0.748(2) -0.22(2) 0.184(4) 0.018 Uiso 1 1 d D
O1 O 0.65537(18) 0.6537(16) 0.9854(8) 0.0184(14) Uani 1 1 d DU
H1' H 0.6789(7) 0.61(2) 0.977(10) 0.028 Uiso 1 1 d D
O2 O 0.6636(2) 0.4946(17) 0.7628(7) 0.0162(13) Uani 1 1 d DU
H2' H 0.652(2) 0.40(2) 0.701(6) 0.024 Uiso 1 1 d D
O3 O 0.76486(18) -0.1679(15) 0.4791(7) 0.0122(13) Uani 1 1 d U
C1 C 0.59578(18) 0.4257(16) 0.8694(15) 0.0121(13) Uani 1 1 d U
C2 C 0.5789(2) 0.261(2) 0.7579(9) 0.0159(15) Uani 1 1 d U
H2 H 0.5947 0.2078 0.6838 0.019 Uiso 1 1 calc R
C3 C 0.5402(2) 0.176(2) 0.7550(10) 0.0165(15) Uani 1 1 d U
H3 H 0.5294 0.0717 0.6790 0.020 Uiso 1 1 calc R
C4 C 0.51718(17) 0.2462(17) 0.8672(14) 0.0137(13) Uani 1 1 d U
C5 C 0.5322(2) 0.405(2) 0.9746(10) 0.0159(15) Uani 1 1 d U
H5 H 0.5162 0.4567 1.0483 0.019 Uiso 1 1 calc R
C6 C 0.5715(2) 0.493(2) 0.9759(10) 0.0137(15) Uani 1 1 d U
H6 H 0.5817 0.6008 1.0519 0.016 Uiso 1 1 calc R
C7 C 0.6914(3) 0.131(2) 0.4954(10) 0.0118(16) Uani 1 1 d U
H7 H 0.7071 0.1170 0.5722 0.014 Uiso 1 1 calc R
C8 C 0.70633(19) 0.0043(16) 0.3757(11) 0.0124(14) Uani 1 1 d U
C9 C 0.6845(3) 0.058(2) 0.2625(10) 0.0128(16) Uani 1 1 d U
H9 H 0.6939 -0.0094 0.1782 0.015 Uiso 1 1 calc R
C10 C 0.6477(3) 0.217(2) 0.2743(10) 0.0158(16) Uani 1 1 d U
H10 H 0.6323 0.2553 0.1981 0.019 Uiso 1 1 calc R
C11 C 0.6353(2) 0.311(2) 0.3970(8) 0.0106(16) Uani 1 1 d U
H11 H 0.6105 0.4105 0.4049 0.013 Uiso 1 1 calc R
C12 C 0.7460(2) -0.1474(17) 0.3764(11) 0.0109(14) Uani 1 1 d U

loop_
_atom_site_aniso_label
_atom_site_aniso_U_11
_atom_site_aniso_U_22
_atom_site_aniso_U_33
_atom_site_aniso_U_23
_atom_site_aniso_U_13
_atom_site_aniso_U_12
I1 0.0102(2) 0.0150(2) 0.0296(3) 0.0036(4) 0.0003(5) -0.00162(19)
B1 0.015(2) 0.011(3) 0.011(3) -0.001(3) 0.005(3) 0.000(2)
N1 0.013(3) 0.022(3) 0.013(3) -0.005(3) -0.006(2) -0.001(2)
N2 0.013(3) 0.014(3) 0.009(3) -0.001(3) 0.000(3) -0.008(3)
O1 0.013(3) 0.028(3) 0.015(3) -0.007(2) 0.004(2) -0.002(2)
O2 0.010(3) 0.027(3) 0.012(3) -0.004(2) -0.001(2) -0.004(3)
O3 0.011(3) 0.017(3) 0.008(2) 0.001(2) -0.001(2) 0.003(2)
C1 0.012(2) 0.013(2) 0.011(3) 0.000(3) 0.000(2) 0.003(2)
C2 0.014(3) 0.021(3) 0.012(3) -0.003(3) 0.005(2) -0.001(3)
C3 0.015(3) 0.019(3) 0.016(3) 0.000(3) -0.002(2) -0.003(3)
C4 0.010(2) 0.013(2) 0.018(3) 0.001(3) 0.002(3) -0.001(2)
C5 0.012(2) 0.017(3) 0.018(3) -0.003(3) 0.004(2) 0.001(3)
C6 0.011(2) 0.017(3) 0.013(3) -0.002(3) 0.002(2) 0.000(3)
C7 0.011(3) 0.014(3) 0.011(3) -0.001(3) -0.004(2) -0.004(2)
C8 0.011(2) 0.017(2) 0.009(3) 0.003(3) -0.002(2) -0.003(2)
C9 0.012(3) 0.016(3) 0.010(3) 0.005(3) 0.002(2) -0.002(3)
C10 0.013(3) 0.023(3) 0.012(3) 0.001(3) 0.001(3) 0.001(3)
C11 0.008(3) 0.012(3) 0.012(3) 0.002(2) -0.001(2) 0.001(2)
C12 0.013(2) 0.015(3) 0.005(3) 0.004(3) 0.002(2) -0.002(2)

loop_
_atom_type_symbol
_atom_type_description
_atom_type_scat_dispersion_real
_atom_type_scat_dispersion_imag
_atom_type_scat_source
C C 0.0033 0.0016 'International Tables Vol C Tables 4.2.6.8 and 6.1.1.4'
H H 0.0000 0.0000 'International Tables Vol C Tables 4.2.6.8 and 6.1.1.4'
B B 0.0013 0.0007 'International Tables Vol C Tables 4.2.6.8 and 6.1.1.4'
N N 0.0061 0.0033 'International Tables Vol C Tables 4.2.6.8 and 6.1.1.4'
O O 0.0106 0.0060 'International Tables Vol C Tables 4.2.6.8 and 6.1.1.4'
I I -0.4742 1.8119 'International Tables Vol C Tables 4.2.6.8 and 6.1.1.4'

loop_
_geom_angle_atom_site_label_1
_geom_angle_atom_site_label_2
_geom_angle_atom_site_label_3
_geom_angle
O1 B1 O2 116.7(7)
O1 B1 C1 120.5(10)
O2 B1 C1 122.8(10)
C7 N1 C11 117.8(8)
C6 C1 C2 116.7(6)
C6 C1 B1 121.3(10)
C2 C1 B1 122.0(10)
C3 C2 C1 121.8(8)
C2 C3 C4 118.8(8)
C5 C4 C3 121.0(7)
C5 C4 I1 121.9(8)
C3 C4 I1 117.0(7)
C4 C5 C6 119.7(8)
C1 C6 C5 122.0(8)
N1 C7 C8 124.4(8)
C9 C8 C7 116.7(7)
C9 C8 C12 124.4(9)
C7 C8 C12 118.6(8)
C8 C9 C10 119.1(8)
C11 C10 C9 118.7(8)
N1 C11 C10 122.9(8)
O3 C12 N2 122.7(7)
O3 C12 C8 121.2(8)
N2 C12 C8 116.0(8)

loop_
_geom_bond_atom_site_label_1
_geom_bond_atom_site_label_2
_geom_bond_distance
I1 C4 2.112(6)
B1 O1 1.366(14)
B1 O2 1.398(14)
B1 C1 1.564(10)
N1 C7 1.331(12)
N1 C11 1.356(10)
N2 C12 1.349(12)
O3 C12 1.229(11)
C1 C6 1.392(14)
C1 C2 1.430(14)
C2 C3 1.385(12)
C3 C4 1.415(15)
C4 C5 1.360(14)
C5 C6 1.408(11)
C7 C8 1.410(13)
C8 C9 1.387(13)
C8 C12 1.504(9)
C9 C10 1.431(13)
C10 C11 1.365(11)

loop_
_geom_torsion_atom_site_label_1
_geom_torsion_atom_site_label_2
_geom_torsion_atom_site_label_3
_geom_torsion_atom_site_label_4
_geom_torsion
O1 B1 C1 C6 4.7(12)
O2 B1 C1 C6 -172.4(8)
O1 B1 C1 C2 -174.3(8)
O2 B1 C1 C2 8.6(12)
C6 C1 C2 C3 0.9(13)
B1 C1 C2 C3 -180.0(8)
C1 C2 C3 C4 -1.8(13)
C2 C3 C4 C5 2.3(13)
C2 C3 C4 I1 -177.7(7)
C3 C4 C5 C6 -1.8(13)
I1 C4 C5 C6 178.2(6)
C2 C1 C6 C5 -0.4(13)
B1 C1 C6 C5 -179.5(8)
C4 C5 C6 C1 0.9(13)
C11 N1 C7 C8 -4.8(13)
N1 C7 C8 C9 6.5(12)
N1 C7 C8 C12 -179.4(7)
C7 C8 C9 C10 -3.9(11)
C12 C8 C9 C10 -177.6(7)
C8 C9 C10 C11 0.2(13)
C7 N1 C11 C10 0.6(13)
C9 C10 C11 N1 1.7(14)
C9 C8 C12 O3 175.1(7)
C7 C8 C12 O3 1.5(11)
C9 C8 C12 N2 -8.1(10)
C7 C8 C12 N2 178.3(7)
